data_4113164
loop_
_publ_author_name
'Xuefeng Mei'
'Christian Wolf'

_publ_section_title
;
 Enantioselective Sensing of Chiral Carboxylic Acids
;
_journal_name_full 'Journal of the American Chemical Society'
_journal_page_first 14736
_journal_page_last 14737
_journal_paper_doi 10.1021/ja0459781
_journal_volume 126
_journal_year 2004
_chemical_formula_moiety 'C27 H19 N'
_chemical_formula_sum 'C52 H38 N2'
_chemical_formula_weight 690.84
_chemical_name_common CP3
_chemical_name_systematic
; 
1,8-Bis(3,3'-bis(3,5-dimethylphenyl)-9,9'-diacridyl)
naphthalene
;
_space_group_IT_number 15
_symmetry_cell_setting monoclinic
_symmetry_space_group_name_Hall '-C 2yc'
_symmetry_space_group_name_H-M 'C 1 2/c 1'
_atom_sites_solution_hydrogens geom
_atom_sites_solution_primary direct
_atom_sites_solution_secondary difmap
_audit_creation_method SHELXL-97
_cell_angle_alpha 90.00
_cell_angle_beta 92.680(2)
_cell_angle_gamma 90.00
_cell_formula_units_Z 4
_cell_length_a 16.1895(13)
_cell_length_b 10.3998(9)
_cell_length_c 21.2941(18)
_cell_measurement_reflns_used 5125
_cell_measurement_temperature 173(2)
_cell_measurement_theta_max 28.001
_cell_measurement_theta_min 2.329
_cell_volume 3581.3(5)
_computing_cell_refinement 'SAINT, Bruker'
_computing_data_collection 'SMART, Bruker'
_computing_data_reduction 'SAINT, Bruker'
_computing_molecular_graphics 'XSEED, L. Barbour (1999); http:\x-seed.net'
_computing_structure_refinement 'SHELXL-97 (Sheldrick, 1997)'
_computing_structure_solution 'SHELXS-97 (Sheldrick, 1990)'
_diffrn_ambient_temperature 173(2)
_diffrn_measured_fraction_theta_full 1.000
_diffrn_measured_fraction_theta_max 1.000
_diffrn_measurement_device_type 'SMART platform CCD, Siemens/Bruker'
_diffrn_measurement_method 'omega scans'
_diffrn_radiation_monochromator graphite
_diffrn_radiation_source 'fine-focus sealed tube'
_diffrn_radiation_type MoK\a
_diffrn_radiation_wavelength 0.71073
_diffrn_reflns_av_R_equivalents 0.0375
_diffrn_reflns_av_sigmaI/netI 0.0282
_diffrn_reflns_limit_h_max 19
_diffrn_reflns_limit_h_min -19
_diffrn_reflns_limit_k_max 12
_diffrn_reflns_limit_k_min -12
_diffrn_reflns_limit_l_max 25
_diffrn_reflns_limit_l_min -25
_diffrn_reflns_number 13111
_diffrn_reflns_theta_full 24.99
_diffrn_reflns_theta_max 24.99
_diffrn_reflns_theta_min 1.91
_exptl_absorpt_coefficient_mu 0.074
_exptl_absorpt_correction_T_max 0.9927
_exptl_absorpt_correction_T_min 0.9782
_exptl_absorpt_correction_type multi-scan
_exptl_crystal_colour yellow
_exptl_crystal_density_diffrn 1.281
_exptl_crystal_description Prism
_exptl_crystal_F_000 1456
_exptl_crystal_size_max 0.30
_exptl_crystal_size_mid 0.20
_exptl_crystal_size_min 0.10
_refine_diff_density_max 0.182
_refine_diff_density_min -0.147
_refine_diff_density_rms 0.036
_refine_ls_extinction_method none
_refine_ls_goodness_of_fit_ref 1.087
_refine_ls_hydrogen_treatment mixed
_refine_ls_matrix_type full
_refine_ls_number_parameters 247
_refine_ls_number_reflns 3166
_refine_ls_number_restraints 0
_refine_ls_restrained_S_all 1.087
_refine_ls_R_factor_all 0.0697
_refine_ls_R_factor_gt 0.0485
_refine_ls_shift/su_max 0.005
_refine_ls_shift/su_mean 0.000
_refine_ls_structure_factor_coef Fsqd
_refine_ls_weighting_details 'calc w=1/[\s^2^(Fo^2^)+(0.0469P)^2^+2.4316P] where P=(Fo^2^+2Fc^2^)/3'
_refine_ls_weighting_scheme calc
_refine_ls_wR_factor_gt 0.1122
_refine_ls_wR_factor_ref 0.1190
_reflns_number_gt 2364
_reflns_number_total 3166
_reflns_threshold_expression >2sigma(I)
_cod_data_source_file ja0459781si20040706_012149.cif
_cod_data_source_block g:\data\03138\work\c20nc
_cod_depositor_comments
;
The following automatic conversions were performed:

'_exptl_absorpt_correction_type' value 'multiscan' changed to
'multi-scan' according to the built-in table from CIF Core dictionary
named 'cif_core.dic' version 2.4.1 from 2010-06-29.

Automatic conversion script
Id: cif_fix_values 1715 2011-07-08 13:25:40Z adriana 
;
_cod_database_code 4113164

loop_
_symmetry_equiv_pos_as_xyz
'x, y, z'
'-x, y, -z+1/2'
'x+1/2, y+1/2, z'
'-x+1/2, y+1/2, -z+1/2'
'-x, -y, -z'
'x, -y, z-1/2'
'-x+1/2, -y+1/2, -z'
'x+1/2, -y+1/2, z-1/2'

loop_
_atom_site_label
_atom_site_type_symbol
_atom_site_fract_x
_atom_site_fract_y
_atom_site_fract_z
_atom_site_U_iso_or_equiv
_atom_site_adp_type
_atom_site_occupancy
_atom_site_symmetry_multiplicity
_atom_site_calc_flag
_atom_site_refinement_flags
N1 N 0.13515(11) 0.70136(15) 0.24813(7) 0.0394(4) Uani 1 1 d .
C1 C 0.07931(11) 0.29307(17) 0.25040(8) 0.0287(4) Uani 1 1 d .
C2 C 0.15017(13) 0.22025(19) 0.25060(9) 0.0393(5) Uani 1 1 d .
H2 H 0.2021 0.2628 0.2510 0.047 Uiso 1 1 calc R
C3 C 0.14860(15) 0.0855(2) 0.25021(9) 0.0491(6) Uani 1 1 d .
H3 H 0.1987 0.0380 0.2503 0.059 Uiso 1 1 calc R
C4 C 0.07525(16) 0.02372(19) 0.24976(9) 0.0470(6) Uani 1 1 d .
H4 H 0.0742 -0.0676 0.2493 0.056 Uiso 1 1 calc R
C5 C 0.0000 0.0924(2) 0.2500 0.0360(7) Uani 1 2 d S
C6 C 0.0000 0.2310(2) 0.2500 0.0279(6) Uani 1 2 d S
C7 C 0.09397(10) 0.43566(17) 0.24950(8) 0.0280(4) Uani 1 1 d .
C8 C 0.08704(11) 0.51165(17) 0.30344(8) 0.0290(4) Uani 1 1 d .
C9 C 0.06021(11) 0.46387(17) 0.36176(8) 0.0309(4) Uani 1 1 d .
H9 H 0.0461 0.3755 0.3652 0.037 Uiso 1 1 calc R
C10 C 0.05430(12) 0.54149(17) 0.41238(9) 0.0347(5) Uani 1 1 d .
H10 H 0.0348 0.5069 0.4502 0.042 Uiso 1 1 calc R
C11 C 0.07665(13) 0.67369(18) 0.41021(9) 0.0376(5) Uani 1 1 d .
C12 C 0.10374(13) 0.72233(19) 0.35528(9) 0.0418(5) Uani 1 1 d .
H12 H 0.1195 0.8102 0.3536 0.050 Uiso 1 1 calc R
C13 C 0.10907(12) 0.64502(17) 0.30052(8) 0.0338(4) Uani 1 1 d .
C14 C 0.14258(12) 0.62748(19) 0.19690(9) 0.0358(5) Uani 1 1 d .
C15 C 0.17270(13) 0.6865(2) 0.14215(9) 0.0469(6) Uani 1 1 d .
H15 H 0.1845 0.7760 0.1427 0.056 Uiso 1 1 calc R
C16 C 0.18481(13) 0.6179(2) 0.08948(10) 0.0464(5) Uani 1 1 d .
H16 H 0.2052 0.6592 0.0535 0.056 Uiso 1 1 calc R
C17 C 0.16725(12) 0.4851(2) 0.08775(9) 0.0424(5) Uani 1 1 d .
H17 H 0.1760 0.4377 0.0505 0.051 Uiso 1 1 calc R
C18 C 0.13803(11) 0.4242(2) 0.13845(9) 0.0366(5) Uani 1 1 d .
H18 H 0.1264 0.3347 0.1362 0.044 Uiso 1 1 calc R
C19 C 0.12444(11) 0.49268(18) 0.19526(8) 0.0308(4) Uani 1 1 d .
C20 C 0.07030(13) 0.75534(18) 0.46746(9) 0.0393(5) Uani 1 1 d .
C21 C -0.00404(14) 0.76428(19) 0.49718(9) 0.0417(5) Uani 1 1 d .
H21 H -0.0503 0.7160 0.4814 0.050 Uiso 1 1 calc R
C22 C -0.01222(15) 0.84253(19) 0.54962(9) 0.0448(5) Uani 1 1 d .
C23 C 0.05694(16) 0.90769(19) 0.57298(9) 0.0491(6) Uani 1 1 d .
H23 H 0.0523 0.9601 0.6092 0.059 Uiso 1 1 calc R
C24 C 0.13296(16) 0.8996(2) 0.54562(10) 0.0513(6) Uani 1 1 d .
C25 C 0.13784(15) 0.8237(2) 0.49187(9) 0.0485(6) Uani 1 1 d .
H25 H 0.1887 0.8189 0.4715 0.058 Uiso 1 1 calc R
C26 C -0.09467(16) 0.8582(2) 0.57818(11) 0.0625(7) Uani 1 1 d .
H26A H -0.0869 0.8621 0.6241 0.094 Uiso 1 1 calc R
H26B H -0.1301 0.7849 0.5664 0.094 Uiso 1 1 calc R
H26C H -0.1208 0.9378 0.5627 0.094 Uiso 1 1 calc R
C27 C 0.20683(19) 0.9720(3) 0.57226(12) 0.0750(9) Uani 1 1 d .
H27A H 0.2053 1.0604 0.5563 0.112 Uiso 1 1 calc R
H27B H 0.2575 0.9297 0.5596 0.112 Uiso 1 1 calc R
H27C H 0.2058 0.9732 0.6182 0.112 Uiso 1 1 calc R

loop_
_atom_site_aniso_label
_atom_site_aniso_U_11
_atom_site_aniso_U_22
_atom_site_aniso_U_33
_atom_site_aniso_U_23
_atom_site_aniso_U_13
_atom_site_aniso_U_12
N1 0.0567(11) 0.0336(9) 0.0283(9) -0.0017(7) 0.0071(8) -0.0139(8)
C1 0.0362(11) 0.0264(9) 0.0232(9) -0.0038(7) -0.0007(7) 0.0053(8)
C2 0.0408(11) 0.0429(12) 0.0339(11) -0.0056(9) -0.0013(9) 0.0129(9)
C3 0.0639(15) 0.0463(13) 0.0364(12) -0.0061(10) -0.0061(10) 0.0311(12)
C4 0.0898(18) 0.0228(10) 0.0273(11) -0.0037(8) -0.0093(11) 0.0173(11)
C5 0.0668(19) 0.0181(12) 0.0224(13) 0.000 -0.0067(12) 0.000
C6 0.0415(15) 0.0212(12) 0.0207(12) 0.000 -0.0016(11) 0.000
C7 0.0240(9) 0.0286(10) 0.0313(10) -0.0033(8) 0.0003(8) -0.0017(7)
C8 0.0306(10) 0.0282(10) 0.0283(10) -0.0016(8) 0.0014(8) -0.0040(8)
C9 0.0375(11) 0.0251(9) 0.0300(10) -0.0002(8) 0.0021(8) -0.0068(8)
C10 0.0460(12) 0.0312(10) 0.0275(10) 0.0002(8) 0.0064(8) -0.0081(9)
C11 0.0526(13) 0.0321(10) 0.0281(10) -0.0040(8) 0.0033(9) -0.0083(9)
C12 0.0667(14) 0.0277(10) 0.0313(11) -0.0027(9) 0.0062(10) -0.0152(10)
C13 0.0430(11) 0.0303(10) 0.0284(10) -0.0018(8) 0.0047(8) -0.0105(9)
C14 0.0396(11) 0.0378(11) 0.0304(11) -0.0018(8) 0.0048(8) -0.0105(9)
C15 0.0591(14) 0.0482(13) 0.0338(11) 0.0006(10) 0.0075(10) -0.0194(11)
C16 0.0454(12) 0.0618(15) 0.0325(11) 0.0017(10) 0.0089(9) -0.0130(11)
C17 0.0387(11) 0.0590(14) 0.0300(11) -0.0085(10) 0.0060(9) 0.0001(10)
C18 0.0346(11) 0.0418(11) 0.0335(11) -0.0081(9) 0.0036(8) 0.0008(9)
C19 0.0264(10) 0.0361(10) 0.0297(10) -0.0025(8) 0.0010(7) -0.0036(8)
C20 0.0646(14) 0.0288(10) 0.0249(10) 0.0014(8) 0.0068(9) -0.0072(10)
C21 0.0614(14) 0.0336(11) 0.0298(10) 0.0018(9) 0.0017(9) 0.0034(10)
C22 0.0728(16) 0.0346(11) 0.0268(10) 0.0051(9) 0.0008(10) 0.0158(11)
C23 0.0940(19) 0.0304(11) 0.0229(10) -0.0014(9) 0.0022(11) 0.0089(12)
C24 0.0903(18) 0.0347(12) 0.0295(11) -0.0027(9) 0.0082(11) -0.0159(12)
C25 0.0762(16) 0.0374(12) 0.0329(11) -0.0054(9) 0.0140(11) -0.0194(11)
C26 0.0800(18) 0.0676(16) 0.0397(13) -0.0031(12) 0.0013(12) 0.0361(14)
C27 0.111(2) 0.0672(17) 0.0476(15) -0.0252(13) 0.0119(15) -0.0364(16)

loop_
_atom_type_symbol
_atom_type_description
_atom_type_scat_dispersion_real
_atom_type_scat_dispersion_imag
_atom_type_scat_source
C C 0.0033 0.0016 'International Tables Vol C Tables 4.2.6.8 and 6.1.1.4'
H H 0.0000 0.0000 'International Tables Vol C Tables 4.2.6.8 and 6.1.1.4'
N N 0.0061 0.0033 'International Tables Vol C Tables 4.2.6.8 and 6.1.1.4'

loop_
_geom_angle_atom_site_label_1
_geom_angle_atom_site_label_2
_geom_angle_atom_site_label_3
_geom_angle
_geom_angle_site_symmetry_1
_geom_angle_site_symmetry_3
C14 N1 C13 117.87(16) . .
C2 C1 C6 119.88(18) . .
C2 C1 C7 114.31(17) . .
C6 C1 C7 125.80(16) . .
C1 C2 C3 122.4(2) . .
C4 C3 C2 119.4(2) . .
C3 C4 C5 121.21(19) . .
C4 C5 C4 119.2(3) . 2
C4 C5 C6 120.38(13) . .
C4 C5 C6 120.38(13) 2 .
C1 C6 C1 126.6(2) 2 .
C1 C6 C5 116.69(11) 2 .
C1 C6 C5 116.69(11) . .
C8 C7 C19 118.61(16) . .
C8 C7 C1 121.80(15) . .
C19 C7 C1 119.20(15) . .
C7 C8 C9 123.82(16) . .
C7 C8 C13 118.66(16) . .
C9 C8 C13 117.51(16) . .
C10 C9 C8 121.47(17) . .
C9 C10 C11 121.52(17) . .
C12 C11 C10 118.55(17) . .
C12 C11 C20 121.73(17) . .
C10 C11 C20 119.71(16) . .
C11 C12 C13 121.81(17) . .
N1 C13 C12 117.84(16) . .
N1 C13 C8 123.05(16) . .
C12 C13 C8 119.11(16) . .
N1 C14 C15 117.71(18) . .
N1 C14 C19 123.59(16) . .
C15 C14 C19 118.68(17) . .
C16 C15 C14 121.4(2) . .
C15 C16 C17 120.13(19) . .
C18 C17 C16 120.95(18) . .
C17 C18 C19 120.94(19) . .
C7 C19 C18 123.92(17) . .
C7 C19 C14 118.13(16) . .
C18 C19 C14 117.95(17) . .
C25 C20 C21 118.70(18) . .
C25 C20 C11 121.01(19) . .
C21 C20 C11 120.28(18) . .
C20 C21 C22 121.4(2) . .
C23 C22 C21 118.0(2) . .
C23 C22 C26 121.5(2) . .
C21 C22 C26 120.5(2) . .
C22 C23 C24 122.58(19) . .
C23 C24 C25 117.6(2) . .
C23 C24 C27 121.1(2) . .
C25 C24 C27 121.2(2) . .
C20 C25 C24 121.6(2) . .

loop_
_geom_bond_atom_site_label_1
_geom_bond_atom_site_label_2
_geom_bond_distance
_geom_bond_site_symmetry_2
N1 C14 1.344(2) .
N1 C13 1.345(2) .
C1 C2 1.374(3) .
C1 C6 1.437(2) .
C1 C7 1.502(2) .
C2 C3 1.402(3) .
C3 C4 1.350(3) .
C4 C5 1.413(3) .
C5 C4 1.413(3) 2
C5 C6 1.441(3) .
C6 C1 1.437(2) 2
C7 C8 1.403(2) .
C7 C19 1.408(2) .
C8 C9 1.424(2) .
C8 C13 1.434(2) .
C9 C10 1.354(2) .
C10 C11 1.423(3) .
C11 C12 1.366(3) .
C11 C20 1.493(3) .
C12 C13 1.422(3) .
C14 C15 1.424(3) .
C14 C19 1.432(3) .
C15 C16 1.351(3) .
C16 C17 1.410(3) .
C17 C18 1.356(3) .
C18 C19 1.430(3) .
C20 C25 1.385(3) .
C20 C21 1.389(3) .
C21 C22 1.393(3) .
C22 C23 1.381(3) .
C22 C26 1.501(3) .
C23 C24 1.389(3) .
C24 C25 1.395(3) .
C24 C27 1.502(3) .
